data_4037118
loop_
_publ_author_name
'Szostak, Roman'
'Shi, Shicheng'
'Meng, Guangrong'
'Lalancette, Roger'
'Szostak, Michal'

_publ_section_title
;
 Ground-State Distortion in N-Acyl-tert-butyl-carbamates (Boc) and
 N-Acyl-tosylamides (Ts): Twisted Amides of Relevance to Amide N-C
 Cross-Coupling.
;
_journal_issue 17
_journal_name_full 'The Journal of organic chemistry'
_journal_page_first 8091
_journal_page_last 8094
_journal_paper_doi 10.1021/acs.joc.6b01560
_journal_volume 81
_journal_year 2016
_chemical_absolute_configuration syn
_chemical_formula_moiety 'C18 H19 N O3'
_chemical_formula_sum 'C18 H19 N O3'
_chemical_formula_weight 297.34
_space_group_crystal_system orthorhombic
_space_group_IT_number 33
_space_group_name_Hall 'P 2c -2n'
_space_group_name_H-M_alt 'P n a 21'
_atom_sites_solution_hydrogens geom
_atom_sites_solution_primary direct
_atom_sites_solution_secondary difmap
_audit_creation_method SHELXL-2014/7
_cell_angle_alpha 90
_cell_angle_beta 90
_cell_angle_gamma 90
_cell_formula_units_Z 4
_cell_length_a 18.3730(8)
_cell_length_b 14.1963(6)
_cell_length_c 6.1767(3)
_cell_measurement_reflns_used 7852
_cell_measurement_temperature 100(2)
_cell_measurement_theta_max 68.73
_cell_measurement_theta_min 3.94
_cell_volume 1611.06(13)
_computing_cell_refinement 'Bruker SAINT'
_computing_data_collection 'Bruker APEX2'
_computing_data_reduction 'Bruker SAINT'
_computing_molecular_graphics 'Bruker SHELXTL'
_computing_publication_material 'Bruker SHELXTL'
_computing_structure_refinement 'SHELXL-2014 (Sheldrick 2014)'
_computing_structure_solution 'SHELXS-97 (Sheldrick 2008)'
_diffrn_ambient_temperature 100(2)
_diffrn_measured_fraction_theta_full 0.985
_diffrn_measured_fraction_theta_max 0.973
_diffrn_measurement_device_type 'Bruker SMART CCD Apex-II area-detector'
_diffrn_measurement_method '\f and \w'
_diffrn_radiation_type CuK\a
_diffrn_radiation_wavelength 1.54178
_diffrn_reflns_av_R_equivalents 0.0622
_diffrn_reflns_av_unetI/netI 0.0406
_diffrn_reflns_Laue_measured_fraction_full 0.985
_diffrn_reflns_Laue_measured_fraction_max 0.973
_diffrn_reflns_limit_h_max 20
_diffrn_reflns_limit_h_min -21
_diffrn_reflns_limit_k_max 16
_diffrn_reflns_limit_k_min -16
_diffrn_reflns_limit_l_max 7
_diffrn_reflns_limit_l_min -6
_diffrn_reflns_number 14144
_diffrn_reflns_point_group_measured_fraction_full 0.971
_diffrn_reflns_point_group_measured_fraction_max 0.955
_diffrn_reflns_theta_full 67.679
_diffrn_reflns_theta_max 68.727
_diffrn_reflns_theta_min 3.935
_diffrn_source 'fine-focus sealed tube'
_exptl_absorpt_coefficient_mu 0.674
_exptl_absorpt_correction_T_max 0.968
_exptl_absorpt_correction_T_min 0.678
_exptl_absorpt_correction_type numerical
_exptl_absorpt_process_details 'SADABS (Sheldrick, 2008a)'
_exptl_crystal_colour colourless
_exptl_crystal_density_diffrn 1.226
_exptl_crystal_description needle
_exptl_crystal_F_000 632
_exptl_crystal_size_max 0.377
_exptl_crystal_size_mid 0.178
_exptl_crystal_size_min 0.109
_refine_diff_density_max 0.316
_refine_diff_density_min -0.154
_refine_diff_density_rms 0.039
_refine_ls_abs_structure_details
;
 Flack x determined using 1122 quotients [(I+)-(I-)]/[(I+)+(I-)]
 (Parsons, Flack and Wagner, Acta Cryst. B69 (2013) 249-259).
;
_refine_ls_abs_structure_Flack 0.24(14)
_refine_ls_extinction_method none
_refine_ls_goodness_of_fit_ref 1.046
_refine_ls_hydrogen_treatment constr
_refine_ls_matrix_type full
_refine_ls_number_parameters 202
_refine_ls_number_reflns 2857
_refine_ls_number_restraints 1
_refine_ls_restrained_S_all 1.046
_refine_ls_R_factor_all 0.0422
_refine_ls_R_factor_gt 0.0404
_refine_ls_shift/su_max 0.000
_refine_ls_shift/su_mean 0.000
_refine_ls_structure_factor_coef Fsqd
_refine_ls_weighting_details 'w=1/[\s^2^(Fo^2^)+(0.0492P)^2^+0.5211P] where P=(Fo^2^+2Fc^2^)/3'
_refine_ls_weighting_scheme calc
_refine_ls_wR_factor_gt 0.1012
_refine_ls_wR_factor_ref 0.1024
_reflns_Friedel_coverage 0.785
_reflns_Friedel_fraction_full 0.954
_reflns_Friedel_fraction_max 0.933
_reflns_number_gt 2720
_reflns_number_total 2857
_reflns_threshold_expression 'I > 2\s(I)'
_cod_data_source_file jo6b01560_si_002.cif
_cod_data_source_block MENG_a
_cod_database_code 4037118
_shelx_shelxl_version_number 2014/7
_shelx_space_group_comment
;
The symmetry employed for this shelxl refinement is uniquely defined
by the following loop, which should always be used as a source of
symmetry information in preference to the above space-group names.
They are only intended as comments.
;
_shelx_estimated_absorpt_t_min 0.785
_shelx_estimated_absorpt_t_max 0.930
_exptl_absorpt_special_details 'crystal mounted on a Cryoloop using Paratone-N'

loop_
_space_group_symop_operation_xyz
'x, y, z'
'-x, -y, z+1/2'
'x+1/2, -y+1/2, z'
'-x+1/2, y+1/2, z+1/2'

loop_
_atom_site_label
_atom_site_type_symbol
_atom_site_fract_x
_atom_site_fract_y
_atom_site_fract_z
_atom_site_U_iso_or_equiv
_atom_site_adp_type
_atom_site_occupancy
_atom_site_site_symmetry_order
_atom_site_calc_flag
_atom_site_refinement_flags_posn
_atom_site_refinement_flags_adp
O1 O 0.35466(10) 0.13752(15) 0.8508(4) 0.0298(5) Uani 1 1 d . .
O2 O 0.48694(10) 0.29713(14) 0.3513(4) 0.0318(5) Uani 1 1 d . .
O3 O 0.36946(10) 0.33009(13) 0.4312(4) 0.0282(5) Uani 1 1 d . .
N1 N 0.42228(11) 0.20372(16) 0.5840(4) 0.0244(5) Uani 1 1 d . .
C1 C 0.35586(15) 0.17399(19) 0.6742(5) 0.0249(6) Uani 1 1 d . .
C2 C 0.28890(14) 0.18032(18) 0.5366(5) 0.0227(6) Uani 1 1 d . .
C3 C 0.48847(14) 0.15995(19) 0.6666(5) 0.0239(6) Uani 1 1 d . .
C4 C 0.43000(14) 0.28038(18) 0.4409(5) 0.0227(6) Uani 1 1 d . .
C5 C 0.22386(15) 0.20857(19) 0.6337(5) 0.0259(6) Uani 1 1 d . .
H5 H 0.2236 0.2303 0.7791 0.031 Uiso 1 1 calc R U
C6 C 0.15981(15) 0.20463(19) 0.5165(5) 0.0284(7) Uani 1 1 d . .
H6 H 0.1156 0.2258 0.5801 0.034 Uiso 1 1 calc R U
C7 C 0.15974(15) 0.17014(19) 0.3080(5) 0.0282(7) Uani 1 1 d . .
H7 H 0.1153 0.1655 0.2301 0.034 Uiso 1 1 calc R U
C8 C 0.22436(16) 0.1421(2) 0.2115(5) 0.0269(6) Uani 1 1 d . .
H8 H 0.2242 0.1187 0.0675 0.032 Uiso 1 1 calc R U
C9 C 0.28933(14) 0.14835(17) 0.3251(5) 0.0231(6) Uani 1 1 d . .
H9 H 0.3338 0.1307 0.2581 0.028 Uiso 1 1 calc R U
C10 C 0.51466(15) 0.1841(2) 0.8701(5) 0.0264(6) Uani 1 1 d . .
H10 H 0.4894 0.2286 0.9571 0.032 Uiso 1 1 calc R U
C11 C 0.57839(15) 0.1424(2) 0.9451(5) 0.0279(6) Uani 1 1 d . .
H11 H 0.5966 0.1578 1.0847 0.033 Uiso 1 1 calc R U
C12 C 0.61532(14) 0.07858(19) 0.8165(5) 0.0284(6) Uani 1 1 d . .
H12 H 0.6592 0.0510 0.8671 0.034 Uiso 1 1 calc R U
C13 C 0.58847(14) 0.0548(2) 0.6141(5) 0.0284(7) Uani 1 1 d . .
H13 H 0.6140 0.0109 0.5260 0.034 Uiso 1 1 calc R U
C14 C 0.52405(14) 0.09527(18) 0.5402(5) 0.0237(6) Uani 1 1 d . .
H14 H 0.5049 0.0782 0.4028 0.028 Uiso 1 1 calc R U
C15 C 0.36186(15) 0.41252(19) 0.2835(6) 0.0298(7) Uani 1 1 d . .
C16 C 0.41016(17) 0.4909(2) 0.3680(6) 0.0362(8) Uani 1 1 d . .
H16A H 0.4004 0.5008 0.5223 0.054 Uiso 1 1 calc R U
H16B H 0.4000 0.5490 0.2881 0.054 Uiso 1 1 calc R U
H16C H 0.4613 0.4734 0.3482 0.054 Uiso 1 1 calc R U
C17 C 0.3781(2) 0.3854(3) 0.0532(6) 0.0438(8) Uani 1 1 d . .
H17A H 0.4310 0.3817 0.0326 0.066 Uiso 1 1 calc R U
H17B H 0.3578 0.4328 -0.0450 0.066 Uiso 1 1 calc R U
H17C H 0.3563 0.3239 0.0218 0.066 Uiso 1 1 calc R U
C18 C 0.28147(16) 0.4358(2) 0.3131(7) 0.0400(8) Uani 1 1 d . .
H18A H 0.2518 0.3827 0.2628 0.060 Uiso 1 1 calc R U
H18B H 0.2694 0.4922 0.2288 0.060 Uiso 1 1 calc R U
H18C H 0.2715 0.4475 0.4666 0.060 Uiso 1 1 calc R U

loop_
_atom_site_aniso_label
_atom_site_aniso_U_11
_atom_site_aniso_U_22
_atom_site_aniso_U_33
_atom_site_aniso_U_23
_atom_site_aniso_U_13
_atom_site_aniso_U_12
O1 0.0227(10) 0.0384(11) 0.0283(11) 0.0091(9) 0.0024(8) 0.0033(8)
O2 0.0200(10) 0.0310(10) 0.0445(13) 0.0072(10) 0.0037(9) 0.0013(8)
O3 0.0205(10) 0.0195(9) 0.0444(13) 0.0049(9) 0.0031(9) 0.0032(8)
N1 0.0176(11) 0.0241(12) 0.0313(14) 0.0026(10) 0.0030(10) 0.0024(9)
C1 0.0211(14) 0.0244(14) 0.0292(17) -0.0022(12) 0.0036(11) 0.0038(11)
C2 0.0179(13) 0.0173(12) 0.0328(16) 0.0026(11) 0.0007(11) 0.0020(10)
C3 0.0165(13) 0.0221(13) 0.0332(16) 0.0009(11) 0.0015(11) 0.0008(11)
C4 0.0226(14) 0.0184(12) 0.0273(15) 0.0021(11) -0.0015(11) -0.0002(11)
C5 0.0244(14) 0.0241(14) 0.0292(16) 0.0008(12) 0.0020(12) 0.0053(11)
C6 0.0166(14) 0.0249(14) 0.0439(18) 0.0070(13) 0.0060(12) 0.0054(11)
C7 0.0204(14) 0.0237(13) 0.0406(19) 0.0018(13) -0.0036(12) -0.0009(10)
C8 0.0267(15) 0.0224(13) 0.0315(17) -0.0015(12) -0.0019(12) 0.0031(11)
C9 0.0185(13) 0.0185(12) 0.0323(17) 0.0035(12) 0.0041(11) 0.0031(10)
C10 0.0213(13) 0.0271(13) 0.0307(16) -0.0037(13) 0.0046(11) 0.0024(11)
C11 0.0251(14) 0.0293(14) 0.0292(16) 0.0020(13) -0.0025(12) -0.0039(12)
C12 0.0181(13) 0.0222(13) 0.0448(19) 0.0065(13) -0.0051(13) 0.0032(11)
C13 0.0203(14) 0.0216(13) 0.0431(18) -0.0032(13) 0.0035(13) 0.0042(11)
C14 0.0189(13) 0.0219(13) 0.0303(16) -0.0011(12) -0.0010(11) -0.0011(10)
C15 0.0309(15) 0.0173(13) 0.0412(19) 0.0056(12) -0.0052(14) 0.0048(12)
C16 0.0328(15) 0.0232(14) 0.052(2) 0.0036(14) -0.0017(15) -0.0011(12)
C17 0.054(2) 0.0382(18) 0.039(2) 0.0070(16) -0.0044(17) 0.0124(16)
C18 0.0314(16) 0.0250(15) 0.064(2) 0.0031(17) -0.0083(16) 0.0064(12)

loop_
_atom_type_symbol
_atom_type_description
_atom_type_scat_dispersion_real
_atom_type_scat_dispersion_imag
_atom_type_scat_source
C C 0.0181 0.0091 'International Tables Vol C Tables 4.2.6.8 and 6.1.1.4'
H H 0.0000 0.0000 'International Tables Vol C Tables 4.2.6.8 and 6.1.1.4'
N N 0.0311 0.0180 'International Tables Vol C Tables 4.2.6.8 and 6.1.1.4'
O O 0.0492 0.0322 'International Tables Vol C Tables 4.2.6.8 and 6.1.1.4'

loop_
_geom_angle_atom_site_label_1
_geom_angle_atom_site_label_2
_geom_angle_atom_site_label_3
_geom_angle
C4 O3 C15 121.8(2)
C1 N1 C4 124.6(2)
C1 N1 C3 117.2(2)
C4 N1 C3 117.7(2)
O1 C1 N1 120.1(3)
O1 C1 C2 121.5(3)
N1 C1 C2 118.1(2)
C9 C2 C5 120.3(3)
C9 C2 C1 120.8(2)
C5 C2 C1 118.5(3)
C14 C3 C10 121.0(3)
C14 C3 N1 118.9(3)
C10 C3 N1 120.0(2)
O2 C4 O3 127.2(3)
O2 C4 N1 121.8(2)
O3 C4 N1 110.9(2)
C6 C5 C2 119.5(3)
C6 C5 H5 120.2
C2 C5 H5 120.2
C7 C6 C5 120.3(3)
C7 C6 H6 119.9
C5 C6 H6 119.9
C6 C7 C8 120.2(3)
C6 C7 H7 119.9
C8 C7 H7 119.9
C7 C8 C9 120.1(3)
C7 C8 H8 120.0
C9 C8 H8 120.0
C2 C9 C8 119.6(3)
C2 C9 H9 120.2
C8 C9 H9 120.2
C3 C10 C11 119.2(3)
C3 C10 H10 120.4
C11 C10 H10 120.4
C12 C11 C10 120.1(3)
C12 C11 H11 120.0
C10 C11 H11 120.0
C11 C12 C13 120.2(3)
C11 C12 H12 119.9
C13 C12 H12 119.9
C12 C13 C14 119.9(3)
C12 C13 H13 120.1
C14 C13 H13 120.1
C3 C14 C13 119.6(3)
C3 C14 H14 120.2
C13 C14 H14 120.2
O3 C15 C17 111.1(2)
O3 C15 C16 108.1(2)
C17 C15 C16 113.4(3)
O3 C15 C18 100.8(2)
C17 C15 C18 111.2(3)
C16 C15 C18 111.5(3)
C15 C16 H16A 109.5
C15 C16 H16B 109.5
H16A C16 H16B 109.5
C15 C16 H16C 109.5
H16A C16 H16C 109.5
H16B C16 H16C 109.5
C15 C17 H17A 109.5
C15 C17 H17B 109.5
H17A C17 H17B 109.5
C15 C17 H17C 109.5
H17A C17 H17C 109.5
H17B C17 H17C 109.5
C15 C18 H18A 109.5
C15 C18 H18B 109.5
H18A C18 H18B 109.5
C15 C18 H18C 109.5
H18A C18 H18C 109.5
H18B C18 H18C 109.5

loop_
_geom_bond_atom_site_label_1
_geom_bond_atom_site_label_2
_geom_bond_distance
O1 C1 1.208(4)
O2 C4 1.207(3)
O3 C4 1.319(3)
O3 C15 1.490(3)
N1 C1 1.406(4)
N1 C4 1.409(4)
N1 C3 1.458(4)
C1 C2 1.498(4)
C2 C9 1.383(4)
C2 C5 1.396(4)
C3 C14 1.371(4)
C3 C10 1.389(4)
C5 C6 1.382(4)
C5 H5 0.9500
C6 C7 1.378(5)
C6 H6 0.9500
C7 C8 1.387(4)
C7 H7 0.9500
C8 C9 1.387(4)
C8 H8 0.9500
C9 H9 0.9500
C10 C11 1.391(4)
C10 H10 0.9500
C11 C12 1.383(4)
C11 H11 0.9500
C12 C13 1.386(5)
C12 H12 0.9500
C13 C14 1.393(4)
C13 H13 0.9500
C14 H14 0.9500
C15 C17 1.504(5)
C15 C16 1.516(4)
C15 C18 1.525(4)
C16 H16A 0.9800
C16 H16B 0.9800
C16 H16C 0.9800
C17 H17A 0.9800
C17 H17B 0.9800
C17 H17C 0.9800
C18 H18A 0.9800
C18 H18B 0.9800
C18 H18C 0.9800
